data_2239344
loop_
_publ_author_name
'Hudson, Robert H. E.'
'Moustafa, Mohamed E.'
'Boyle, Paul D.'

_publ_section_title
;
 (<i>E</i>)-<i>tert</i>-Butyl
 2-(5-{[4-(dimethylamino)phenyl]diazenyl}-2,6-dioxo-1<i>H</i>-pyrimidin-3-yl)acetate
 dichloromethane monosolvate
;
_journal_coeditor_code ZP2013
_journal_issue 5
_journal_name_full 'Acta Crystallographica Section E'
_journal_page_first o556
_journal_page_last o557
_journal_paper_doi 10.1107/S1600536814007521
_journal_volume 70
_journal_year 2014
_chemical_formula_iupac 'C18 H23 N5 O4, C H2 Cl2'
_chemical_formula_moiety 'C18 H23 N5 O4, C H2 Cl2'
_chemical_formula_sum 'C19 H25 Cl2 N5 O4'
_chemical_formula_weight 458.34
_chemical_name_systematic
;(<i>E</i>)-<i>tert</i>-Butyl
2-(5-{[4-(dimethylamino)phenyl]diazenyl}-2,6-dioxo-1<i>H</i>-pyrimidin-3-yl)acetate dichloromethane monosolvate
;
_space_group_crystal_system monoclinic
_space_group_IT_number 14
_space_group_name_Hall '-P 2yn'
_space_group_name_H-M_alt 'P 1 21/n 1'
_symmetry_space_group_name_Hall '-P 2yn'
_symmetry_space_group_name_H-M 'P 1 21/n 1'
_atom_sites_solution_hydrogens geom
_atom_sites_solution_primary direct
_atom_sites_solution_secondary difmap
_audit_creation_method SHELXL-2014
_cell_angle_alpha 90
_cell_angle_beta 112.33(2)
_cell_angle_gamma 90
_cell_formula_units_Z 4
_cell_length_a 13.208(9)
_cell_length_b 10.783(6)
_cell_length_c 17.255(11)
_cell_measurement_reflns_used 9939
_cell_measurement_temperature 150
_cell_measurement_theta_max 28.13
_cell_measurement_theta_min 2.28
_cell_volume 2273(2)
_computing_cell_refinement 'SAINT (Bruker, 2008)'
_computing_data_collection 'COLLECT (Nonius, 1999)'
_computing_data_reduction 'SAINT (Bruker, 2008)'
_computing_molecular_graphics 'NRCVAX (Gabe <i>et al.</i>, 1989)'
_computing_publication_material 'cif2tables.py (Boyle, 2008)'
_computing_structure_refinement 'SHELXL2014 (Sheldrick, 2008)'
_computing_structure_solution 'SHELXS2014 (Sheldrick, 2008)'
_diffrn_ambient_temperature 150
_diffrn_measured_fraction_theta_full 1.000
_diffrn_measured_fraction_theta_max 0.929
_diffrn_measurement_device_type 'Nonius KappaCCD'
_diffrn_measurement_method 'phi and omega scans'
_diffrn_radiation_type MoK\a
_diffrn_radiation_wavelength 0.71073
_diffrn_reflns_av_R_equivalents 0.0543
_diffrn_reflns_limit_h_max 17
_diffrn_reflns_limit_h_min -18
_diffrn_reflns_limit_k_max 14
_diffrn_reflns_limit_k_min -14
_diffrn_reflns_limit_l_max 23
_diffrn_reflns_limit_l_min -22
_diffrn_reflns_number 34970
_diffrn_reflns_theta_full 25.242
_diffrn_reflns_theta_max 29.616
_diffrn_reflns_theta_min 2.279
_exptl_absorpt_coefficient_mu 0.320
_exptl_absorpt_correction_T_max 0.7459
_exptl_absorpt_correction_T_min 0.6887
_exptl_absorpt_correction_type multi-scan
_exptl_absorpt_process_details '(SADABS; Bruker, 2008)'
_exptl_crystal_colour colourless
_exptl_crystal_density_diffrn 1.339
_exptl_crystal_description prism
_exptl_crystal_F_000 960
_exptl_crystal_size_max 0.200
_exptl_crystal_size_mid 0.180
_exptl_crystal_size_min 0.150
_refine_diff_density_max 0.528
_refine_diff_density_min -0.592
_refine_ls_extinction_method none
_refine_ls_goodness_of_fit_ref 1.025
_refine_ls_hydrogen_treatment mixed
_refine_ls_matrix_type full
_refine_ls_number_parameters 374
_refine_ls_number_reflns 5944
_refine_ls_number_restraints 12
_refine_ls_restrained_S_all 1.036
_refine_ls_R_factor_all 0.1093
_refine_ls_R_factor_gt 0.0505
_refine_ls_shift/su_max 0.001
_refine_ls_shift/su_mean 0.000
_refine_ls_structure_factor_coef Fsqd
_refine_ls_weighting_details 'w=1/[\s^2^(Fo^2^)+(0.0446P)^2^+1.4761P] where P=(Fo^2^+2Fc^2^)/3'
_refine_ls_weighting_scheme calc
_refine_ls_wR_factor_gt 0.1057
_refine_ls_wR_factor_ref 0.1282
_reflns_number_gt 3567
_reflns_number_total 5944
_reflns_threshold_expression 'I > 2\s(I)'
_cod_data_source_file zp2013sup1.cif
_cod_data_source_block I
_cod_original_cell_volume 2273(3)
_cod_database_code 2239344
_cod_database_fobs_code 2239344
_shelx_space_group_comment
;
The symmetry employed for this shelxl refinement is uniquely defined
by the following loop, which should always be used as a source of
symmetry information in preference to the above space-group names.
They are only intended as comments.
;
_shelx_estimated_absorpt_t_min 0.939
_shelx_estimated_absorpt_t_max 0.954
_shelxl_version_number 201.4

loop_
_space_group_symop_operation_xyz
'x, y, z'
'-x+1/2, y+1/2, -z+1/2'
'-x, -y, -z'
'x-1/2, -y-1/2, z-1/2'

loop_
_atom_site_type_symbol
_atom_site_label
_atom_site_fract_x
_atom_site_fract_y
_atom_site_fract_z
_atom_site_U_iso_or_equiv
_atom_site_adp_type
_atom_site_calc_flag
_atom_site_occupancy
_atom_site_disorder_assembly
_atom_site_disorder_group
C C1 0.9052(2) 0.7150(3) 1.05913(18) 0.0474(7) Uani d 1 . .
H H1A 0.873(2) 0.777(2) 1.0869(16) 0.045(7) Uiso d 1 . .
H H1B 0.929(3) 0.766(3) 1.020(2) 0.084(11) Uiso d 1 . .
H H1C 0.969(3) 0.675(3) 1.101(2) 0.083(11) Uiso d 1 . .
C C2 0.8704(2) 0.4912(3) 1.02020(18) 0.0443(7) Uani d 1 . .
H H2A 0.939(3) 0.490(3) 1.069(2) 0.071(9) Uiso d 1 . .
H H2B 0.891(2) 0.465(2) 0.9674(18) 0.056(8) Uiso d 1 . .
H H2C 0.817(3) 0.427(3) 1.0273(19) 0.071(10) Uiso d 1 . .
N N1 0.82913(15) 0.61752(19) 1.01530(12) 0.0372(5) Uani d 1 . .
C C3 0.72814(16) 0.6469(2) 0.95471(13) 0.0279(5) Uani d 1 . .
C C4 0.68748(18) 0.7695(2) 0.94533(14) 0.0305(5) Uani d 1 . .
H H4 0.7300(18) 0.833(2) 0.9799(14) 0.028(6) Uiso d 1 . .
C C5 0.58531(18) 0.7985(2) 0.88637(14) 0.0293(5) Uani d 1 . .
H H5 0.5580(19) 0.877(2) 0.8811(15) 0.039(7) Uiso d 1 . .
C C6 0.51979(16) 0.70655(18) 0.83333(12) 0.0232(4) Uani d 1 . .
C C7 0.56023(17) 0.58499(19) 0.84203(14) 0.0261(5) Uani d 1 . .
H H7 0.5167(17) 0.524(2) 0.8034(14) 0.029(6) Uiso d 1 . .
C C8 0.66189(17) 0.5549(2) 0.90144(14) 0.0281(5) Uani d 1 . .
H H8 0.6874(18) 0.469(2) 0.9054(14) 0.034(6) Uiso d 1 . .
N N2 0.41469(13) 0.72338(16) 0.77085(10) 0.0250(4) Uani d 1 . .
N N3 0.37871(13) 0.83448(15) 0.76006(10) 0.0245(4) Uani d 1 . .
C C9 0.26949(15) 0.83883(18) 0.69941(12) 0.0213(4) Uani d 1 . .
C C10 0.23176(16) 0.95536(18) 0.65479(12) 0.0210(4) Uani d 1 . .
O O1 0.28351(11) 1.05269(13) 0.66708(9) 0.0269(3) Uani d 1 . .
N N4 0.12641(13) 0.94789(16) 0.59289(10) 0.0216(4) Uani d 1 . .
H H4A 0.1030(19) 1.012(2) 0.5641(16) 0.037(7) Uiso d 1 . .
C C11 0.05549(15) 0.84931(18) 0.57493(12) 0.0199(4) Uani d 1 . .
O O2 -0.03756(11) 0.85176(13) 0.52046(8) 0.0254(3) Uani d 1 . .
N N5 0.09479(13) 0.74509(14) 0.62430(10) 0.0207(4) Uani d 1 . .
C C12 0.19932(16) 0.74158(19) 0.68434(12) 0.0226(4) Uani d 1 . .
H H12 0.2182(18) 0.663(2) 0.7162(14) 0.033(6) Uiso d 1 . .
C C13 0.01573(17) 0.64735(19) 0.61964(14) 0.0229(4) Uani d 1 . .
H H13A 0.0566(19) 0.576(2) 0.6456(15) 0.036(6) Uiso d 1 . .
H H13B -0.0272(17) 0.6270(19) 0.5626(14) 0.023(5) Uiso d 1 . .
C C14 -0.05649(16) 0.68765(18) 0.66563(12) 0.0220(4) Uani d 1 . .
O O3 -0.03756(12) 0.77674(14) 0.71118(9) 0.0318(4) Uani d 1 . .
O O4 -0.14075(11) 0.60916(13) 0.64849(8) 0.0245(3) Uani d 1 . .
C C15 -0.21469(16) 0.6153(2) 0.69607(13) 0.0271(5) Uani d 1 . .
C C16 -0.1464(2) 0.5914(3) 0.78781(16) 0.0456(7) Uani d 1 . .
H H16A -0.095(2) 0.659(3) 0.8133(19) 0.066(9) Uiso d 1 . .
H H16B -0.104(3) 0.516(3) 0.7938(19) 0.070(10) Uiso d 1 . .
H H16C -0.193(3) 0.584(3) 0.819(2) 0.072(10) Uiso d 1 . .
C C17 -0.2744(2) 0.7388(3) 0.6801(2) 0.0440(6) Uani d 1 . .
H H17A -0.328(2) 0.738(3) 0.7089(17) 0.057(8) Uiso d 1 . .
H H17B -0.311(2) 0.755(3) 0.6188(19) 0.056(8) Uiso d 1 . .
H H17C -0.227(3) 0.807(3) 0.7051(19) 0.065(9) Uiso d 1 . .
C C18 -0.2945(2) 0.5097(3) 0.65820(18) 0.0382(6) Uani d 1 . .
H H18A -0.256(2) 0.432(2) 0.6654(15) 0.040(7) Uiso d 1 . .
H H18B -0.337(2) 0.524(3) 0.595(2) 0.067(9) Uiso d 1 . .
H H18C -0.347(2) 0.506(3) 0.6847(17) 0.054(8) Uiso d 1 . .
C C1X 0.8190(3) 0.1657(3) 1.1140(2) 0.0728(10) Uani d 0.630(13) A 1
H H1X1 0.8564 0.1666 1.1758 0.087 Uiso calc 0.630(13) A 1
H H1X2 0.7807 0.2460 1.0970 0.087 Uiso calc 0.630(13) A 1
Cl Cl1X 0.91767(6) 0.15439(9) 1.07048(5) 0.0687(3) Uani d 0.630(13) A 1
Cl Cl2X 0.72201(17) 0.0480(2) 1.08651(16) 0.0511(7) Uani d 0.630(13) A 1
C C1Y 0.8190(3) 0.1657(3) 1.1140(2) 0.0728(10) Uani d 0.370(13) A 2
H H1Y1 0.8550 0.1888 1.1739 0.087 Uiso calc 0.370(13) A 2
H H1Y2 0.7669 0.2326 1.0853 0.087 Uiso calc 0.370(13) A 2
Cl Cl1Y 0.91767(6) 0.15439(9) 1.07048(5) 0.0687(3) Uani d 0.370(13) A 2
Cl Cl2Y 0.7489(11) 0.0313(6) 1.1063(8) 0.114(2) Uani d 0.370(13) A 2

loop_
_atom_site_aniso_label
_atom_site_aniso_U_11
_atom_site_aniso_U_22
_atom_site_aniso_U_33
_atom_site_aniso_U_12
_atom_site_aniso_U_13
_atom_site_aniso_U_23
C1 0.0272(13) 0.072(2) 0.0370(15) -0.0029(13) 0.0051(12) 0.0058(15)
C2 0.0346(14) 0.0589(18) 0.0386(15) 0.0208(13) 0.0128(12) 0.0140(13)
N1 0.0243(9) 0.0461(12) 0.0349(11) 0.0039(9) 0.0042(8) 0.0078(9)
C3 0.0231(10) 0.0355(12) 0.0267(11) 0.0020(9) 0.0112(9) 0.0078(9)
C4 0.0291(11) 0.0286(12) 0.0293(11) -0.0049(10) 0.0061(10) -0.0004(10)
C5 0.0305(11) 0.0224(11) 0.0322(12) 0.0019(9) 0.0087(10) 0.0025(9)
C6 0.0223(10) 0.0211(10) 0.0257(10) 0.0003(8) 0.0083(8) 0.0028(8)
C7 0.0241(10) 0.0226(11) 0.0331(12) -0.0018(9) 0.0126(9) 0.0001(9)
C8 0.0274(11) 0.0238(11) 0.0362(12) 0.0046(9) 0.0154(10) 0.0069(9)
N2 0.0231(9) 0.0244(9) 0.0264(9) 0.0010(7) 0.0083(7) 0.0023(7)
N3 0.0241(9) 0.0250(9) 0.0238(9) 0.0010(7) 0.0085(7) 0.0040(7)
C9 0.0211(9) 0.0227(10) 0.0199(10) 0.0007(8) 0.0076(8) 0.0011(8)
C10 0.0250(10) 0.0207(10) 0.0196(9) 0.0000(8) 0.0109(8) -0.0008(8)
O1 0.0308(8) 0.0201(7) 0.0284(8) -0.0036(6) 0.0097(6) -0.0010(6)
N4 0.0235(8) 0.0181(9) 0.0221(9) 0.0009(7) 0.0073(7) 0.0038(7)
C11 0.0233(10) 0.0190(10) 0.0206(10) 0.0012(8) 0.0117(8) 0.0008(8)
O2 0.0236(7) 0.0233(7) 0.0257(7) 0.0011(6) 0.0052(6) 0.0032(6)
N5 0.0211(8) 0.0177(8) 0.0237(8) -0.0002(7) 0.0088(7) 0.0026(7)
C12 0.0251(10) 0.0207(11) 0.0226(10) 0.0040(8) 0.0096(9) 0.0038(8)
C13 0.0229(10) 0.0170(10) 0.0287(11) -0.0010(8) 0.0097(9) 0.0017(9)
C14 0.0228(10) 0.0193(10) 0.0224(10) -0.0006(8) 0.0068(8) 0.0053(8)
O3 0.0373(9) 0.0270(8) 0.0348(8) -0.0071(7) 0.0179(7) -0.0087(7)
O4 0.0248(7) 0.0231(7) 0.0287(8) -0.0038(6) 0.0138(6) -0.0004(6)
C15 0.0244(10) 0.0315(12) 0.0297(11) -0.0011(9) 0.0151(9) 0.0013(9)
C16 0.0399(15) 0.069(2) 0.0298(13) -0.0125(15) 0.0155(12) 0.0091(13)
C17 0.0367(14) 0.0416(16) 0.0602(19) 0.0039(12) 0.0255(14) -0.0042(14)
C18 0.0325(13) 0.0400(15) 0.0457(15) -0.0086(11) 0.0189(12) -0.0017(12)
C1X 0.085(2) 0.0521(19) 0.105(3) -0.0259(17) 0.063(2) -0.0354(18)
Cl1X 0.0585(5) 0.0981(7) 0.0553(5) -0.0121(4) 0.0282(4) -0.0193(4)
Cl2X 0.0499(14) 0.0513(13) 0.0461(11) -0.0163(7) 0.0114(11) -0.0014(7)
C1Y 0.085(2) 0.0521(19) 0.105(3) -0.0259(17) 0.063(2) -0.0354(18)
Cl1Y 0.0585(5) 0.0981(7) 0.0553(5) -0.0121(4) 0.0282(4) -0.0193(4)
Cl2Y 0.232(6) 0.0284(17) 0.153(5) -0.024(3) 0.155(5) -0.013(3)

loop_
_atom_type_symbol
_atom_type_description
_atom_type_scat_dispersion_real
_atom_type_scat_dispersion_imag
_atom_type_scat_source
C C 0.0033 0.0016 'International Tables Vol C Tables 4.2.6.8 and 6.1.1.4'
H H 0.0000 0.0000 'International Tables Vol C Tables 4.2.6.8 and 6.1.1.4'
Cl Cl 0.1484 0.1585 'International Tables Vol C Tables 4.2.6.8 and 6.1.1.4'
N N 0.0061 0.0033 'International Tables Vol C Tables 4.2.6.8 and 6.1.1.4'
O O 0.0106 0.0060 'International Tables Vol C Tables 4.2.6.8 and 6.1.1.4'

loop_
_geom_angle_atom_site_label_1
_geom_angle_atom_site_label_2
_geom_angle_atom_site_label_3
_geom_angle
N1 C1 H1A 113.5(15)
N1 C1 H1B 112.0(19)
H1A C1 H1B 104(2)
N1 C1 H1C 108(2)
H1A C1 H1C 110(2)
H1B C1 H1C 109(3)
N1 C2 H2A 105.4(19)
N1 C2 H2B 113.6(14)
H2A C2 H2B 106(2)
N1 C2 H2C 112.1(17)
H2A C2 H2C 110(2)
H2B C2 H2C 109(2)
C3 N1 C1 120.4(2)
C3 N1 C2 119.3(2)
C1 N1 C2 118.5(2)
N1 C3 C8 121.0(2)
N1 C3 C4 121.1(2)
C8 C3 C4 117.98(19)
C5 C4 C3 121.2(2)
C5 C4 H4 118.8(13)
C3 C4 H4 120.0(13)
C4 C5 C6 120.6(2)
C4 C5 H5 121.4(15)
C6 C5 H5 118.0(15)
C7 C6 C5 118.39(19)
C7 C6 N2 115.27(18)
C5 C6 N2 126.34(19)
C8 C7 C6 121.4(2)
C8 C7 H7 121.1(13)
C6 C7 H7 117.4(13)
C7 C8 C3 120.4(2)
C7 C8 H8 119.0(13)
C3 C8 H8 120.6(13)
N3 N2 C6 115.89(16)
N2 N3 C9 110.80(16)
C12 C9 N3 122.83(18)
C12 C9 C10 119.52(18)
N3 C9 C10 117.61(17)
O1 C10 N4 120.61(18)
O1 C10 C9 126.13(18)
N4 C10 C9 113.26(17)
C11 N4 C10 127.82(17)
C11 N4 H4A 116.1(17)
C10 N4 H4A 116.0(17)
O2 C11 N4 123.60(18)
O2 C11 N5 121.23(17)
N4 C11 N5 115.15(17)
C12 N5 C11 121.27(16)
C12 N5 C13 120.81(16)
C11 N5 C13 117.19(16)
C9 C12 N5 122.66(18)
C9 C12 H12 123.2(13)
N5 C12 H12 114.2(13)
N5 C13 C14 110.01(17)
N5 C13 H13A 107.0(14)
C14 C13 H13A 110.0(14)
N5 C13 H13B 110.7(13)
C14 C13 H13B 111.1(13)
H13A C13 H13B 107.9(19)
O3 C14 O4 126.64(19)
O3 C14 C13 123.57(18)
O4 C14 C13 109.78(17)
C14 O4 C15 120.76(16)
O4 C15 C16 108.16(19)
O4 C15 C17 109.97(18)
C16 C15 C17 113.6(2)
O4 C15 C18 102.75(18)
C16 C15 C18 111.2(2)
C17 C15 C18 110.6(2)
C15 C16 H16A 112.1(18)
C15 C16 H16B 110.1(19)
H16A C16 H16B 108(2)
C15 C16 H16C 109.9(19)
H16A C16 H16C 107(3)
H16B C16 H16C 110(3)
C15 C17 H17A 108.7(16)
C15 C17 H17B 110.5(17)
H17A C17 H17B 112(2)
C15 C17 H17C 112.6(18)
H17A C17 H17C 104(2)
H17B C17 H17C 108(2)
C15 C18 H18A 110.5(15)
C15 C18 H18B 110.8(16)
H18A C18 H18B 109(2)
C15 C18 H18C 109.2(17)
H18A C18 H18C 110(2)
H18B C18 H18C 107(2)
Cl2X C1X Cl1X 115.3(2)
Cl2X C1X H1X1 108.5
Cl1X C1X H1X1 108.5
Cl2X C1X H1X2 108.5
Cl1X C1X H1X2 108.5
H1X1 C1X H1X2 107.5

loop_
_geom_bond_atom_site_label_1
_geom_bond_atom_site_label_2
_geom_bond_distance
C1 N1 1.452(3)
C1 H1A 1.00(3)
C1 H1B 1.01(4)
C1 H1C 0.98(4)
C2 N1 1.458(3)
C2 H2A 0.98(3)
C2 H2B 1.08(3)
C2 H2C 1.03(3)
N1 C3 1.383(3)
C3 C8 1.408(3)
C3 C4 1.414(3)
C4 C5 1.382(3)
C4 H4 0.94(2)
C5 C6 1.403(3)
C5 H5 0.91(3)
C6 C7 1.402(3)
C6 N2 1.409(3)
C7 C8 1.383(3)
C7 H7 0.95(2)
C8 H8 0.98(2)
N2 N3 1.276(2)
N3 C9 1.425(3)
C9 C12 1.358(3)
C9 C10 1.459(3)
C10 O1 1.226(2)
C10 N4 1.398(3)
N4 C11 1.372(3)
N4 H4A 0.84(3)
C11 O2 1.232(2)
C11 N5 1.386(2)
N5 C12 1.376(3)
N5 C13 1.464(3)
C12 H12 0.99(2)
C13 C14 1.518(3)
C13 H13A 0.95(2)
C13 H13B 0.96(2)
C14 O3 1.206(2)
C14 O4 1.339(2)
O4 C15 1.497(3)
C15 C16 1.517(3)
C15 C17 1.518(3)
C15 C18 1.521(3)
C16 H16A 0.98(3)
C16 H16B 0.97(3)
C16 H16C 0.95(3)
C17 H17A 1.00(3)
C17 H17B 1.00(3)
C17 H17C 0.96(3)
C18 H18A 0.97(3)
C18 H18B 1.03(3)
C18 H18C 0.97(3)
C1X Cl2X 1.737(3)
C1X Cl1X 1.738(3)
C1X H1X1 0.9900
C1X H1X2 0.9900

loop_
_geom_hbond_atom_site_label_D
_geom_hbond_atom_site_label_H
_geom_hbond_atom_site_label_A
_geom_hbond_site_symmetry_A
_geom_hbond_distance_DH
_geom_hbond_distance_HA
_geom_hbond_distance_DA
_geom_hbond_angle_DHA
N4 H4A O2 3_576 0.84(3) 2.02(3) 2.851(2) 171(2)
C2 H2C O1 4_676 1.03(3) 2.62(3) 3.189(4) 115(2)
C4 H4 Cl2X 1_565 0.94(2) 2.98(2) 3.784(4) 143.5(17)
C12 H12 O1 2_546 0.99(2) 2.34(2) 3.214(3) 145.8(18)
C13 H13B Cl2X 2_556 0.96(2) 2.99(2) 3.895(4) 158.6(16)
C16 H16A O3 . 0.98(3) 2.51(3) 3.042(3) 114(2)
C17 H17C O3 . 0.96(3) 2.48(3) 2.994(4) 113(2)
C1X H1X1 O3 3_667 0.99 2.52 3.346(4) 140.7
C1X H1X2 O1 4_676 0.99 2.48 3.256(4) 135.3
C1Y H1Y1 O3 3_667 0.99 2.50 3.346(4) 143.1

loop_
_geom_torsion_atom_site_label_1
_geom_torsion_atom_site_label_2
_geom_torsion_atom_site_label_3
_geom_torsion_atom_site_label_4
_geom_torsion
C1 N1 C3 C8 168.5(2)
C2 N1 C3 C8 4.1(3)
C1 N1 C3 C4 -12.6(3)
C2 N1 C3 C4 -177.0(2)
N1 C3 C4 C5 -178.2(2)
C8 C3 C4 C5 0.7(3)
C3 C4 C5 C6 -0.9(3)
C4 C5 C6 C7 0.4(3)
C4 C5 C6 N2 -180.0(2)
C5 C6 C7 C8 0.3(3)
N2 C6 C7 C8 -179.39(19)
C6 C7 C8 C3 -0.5(3)
N1 C3 C8 C7 178.9(2)
C4 C3 C8 C7 0.0(3)
C7 C6 N2 N3 -177.35(18)
C5 C6 N2 N3 3.0(3)
C6 N2 N3 C9 -176.25(16)
N2 N3 C9 C12 26.9(3)
N2 N3 C9 C10 -155.63(17)
C12 C9 C10 O1 173.92(19)
N3 C9 C10 O1 -3.6(3)
C12 C9 C10 N4 -6.5(3)
N3 C9 C10 N4 175.99(16)
O1 C10 N4 C11 -175.49(18)
C9 C10 N4 C11 4.9(3)
C10 N4 C11 O2 177.93(19)
C10 N4 C11 N5 -0.6(3)
O2 C11 N5 C12 179.03(18)
N4 C11 N5 C12 -2.4(3)
O2 C11 N5 C13 -10.7(3)
N4 C11 N5 C13 167.88(17)
N3 C9 C12 N5 -178.38(18)
C10 C9 C12 N5 4.2(3)
C11 N5 C12 C9 0.5(3)
C13 N5 C12 C9 -169.43(19)
C12 N5 C13 C14 96.3(2)
C11 N5 C13 C14 -74.0(2)
N5 C13 C14 O3 -12.2(3)
N5 C13 C14 O4 168.70(15)
O3 C14 O4 C15 -8.9(3)
C13 C14 O4 C15 170.22(16)
C14 O4 C15 C16 -60.9(2)
C14 O4 C15 C17 63.7(2)
C14 O4 C15 C18 -178.54(18)
